data_4132309
loop_
_publ_author_name
'Huxley, Michael T.'
'Burgun, Alexandre'
'Ghodrati, Hanieh'
'Coghlan, Campbell J.'
'Lemieux, Anthony'
'Champness, Neil R.'
'Huang, David M.'
'Doonan, Christian J.'
'Sumby, Christopher J.'

_publ_section_title
;
 Protecting-Group-Free Site-Selective Reactions in a Metal-Organic
 Framework Reaction Vessel.
;
_journal_issue 20
_journal_name_full 'Journal of the American Chemical Society'
_journal_page_first 6416
_journal_page_last 6425
_journal_paper_doi 10.1021/jacs.8b02896
_journal_volume 140
_journal_year 2018
_chemical_formula_sum 'C52 H48 Mn2 N7.5 O8.5'
_chemical_formula_weight 1023.86
_space_group_crystal_system monoclinic
_space_group_IT_number 11
_space_group_name_Hall '-P 2yb'
_space_group_name_H-M_alt 'P 1 21/m 1'
_atom_sites_solution_hydrogens geom
_audit_creation_method SHELXL-2014/6
_cell_angle_alpha 90
_cell_angle_beta 95.44(3)
_cell_angle_gamma 90
_cell_formula_units_Z 4
_cell_length_a 12.422(3)
_cell_length_b 33.152(7)
_cell_length_c 13.004(3)
_cell_measurement_reflns_used 86003
_cell_measurement_temperature 100(2)
_cell_measurement_theta_max 27.499
_cell_measurement_theta_min 1.229
_cell_volume 5331(2)
_computing_cell_refinement 'XDS (Kabsch, 1993)'
_computing_data_collection 'BluIce (McPhillips, 2002)'
_computing_data_reduction 'XDS (Kabsch, 1993)'
_computing_molecular_graphics 'X-Seed (Barbour, 1999)'
_computing_structure_refinement 'SHELXL-2014/6 (Sheldrick, 2014)'
_computing_structure_solution 'SHELXS-2014 (Sheldrick, 2014)'
_diffrn_ambient_temperature 100(2)
_diffrn_measured_fraction_theta_full 0.985
_diffrn_measured_fraction_theta_max 0.984
_diffrn_measurement_device_type 'ADSC Quantum 210r'
_diffrn_measurement_method 'Phi Scan'
_diffrn_radiation_monochromator 'Silicon Double Crystal'
_diffrn_radiation_source 'MX1 Beamline Australian Synchrotron'
_diffrn_radiation_type Synchrotron
_diffrn_radiation_wavelength 0.7108
_diffrn_reflns_av_R_equivalents 0.0475
_diffrn_reflns_av_unetI/netI 0.0247
_diffrn_reflns_Laue_measured_fraction_full 0.985
_diffrn_reflns_Laue_measured_fraction_max 0.984
_diffrn_reflns_limit_h_max 16
_diffrn_reflns_limit_h_min -16
_diffrn_reflns_limit_k_max 42
_diffrn_reflns_limit_k_min -42
_diffrn_reflns_limit_l_max 16
_diffrn_reflns_limit_l_min -16
_diffrn_reflns_number 86003
_diffrn_reflns_point_group_measured_fraction_full 0.985
_diffrn_reflns_point_group_measured_fraction_max 0.984
_diffrn_reflns_theta_full 27.000
_diffrn_reflns_theta_max 27.499
_diffrn_reflns_theta_min 1.229
_exptl_absorpt_coefficient_mu 0.532
_exptl_absorpt_correction_T_max 0.995
_exptl_absorpt_correction_T_min 0.878
_exptl_absorpt_correction_type multi-scan
_exptl_absorpt_process_details 'XDS (Kabsch, 1993)'
_exptl_crystal_colour 'pale yellow'
_exptl_crystal_density_diffrn 1.276
_exptl_crystal_description plate
_exptl_crystal_F_000 2122
_exptl_crystal_size_max 0.250
_exptl_crystal_size_mid 0.050
_exptl_crystal_size_min 0.010
_platon_squeeze_details
;
In order to subtract the contribution from the disordered 
solvent (toluene; one toluene molecule was located and 
refined), the SQUEEZE command was applied, 
which gave a new HKL file. The number of located electrons is 
247 which equates to approximately 2 toluene molecules 
per unit cell and 0.5 per asymmetric unit. This has been
added to the reported formula.
;
_refine_diff_density_max 1.538
_refine_diff_density_min -1.230
_refine_diff_density_rms 0.103
_refine_ls_extinction_method none
_refine_ls_goodness_of_fit_ref 1.083
_refine_ls_hydrogen_treatment constr
_refine_ls_matrix_type full
_refine_ls_number_parameters 630
_refine_ls_number_reflns 12237
_refine_ls_number_restraints 0
_refine_ls_restrained_S_all 1.083
_refine_ls_R_factor_all 0.0776
_refine_ls_R_factor_gt 0.0678
_refine_ls_shift/su_max 0.001
_refine_ls_shift/su_mean 0.000
_refine_ls_structure_factor_coef Fsqd
_refine_ls_weighting_details 'w=1/[\s^2^(Fo^2^)+(0.0917P)^2^+11.5854P] where P=(Fo^2^+2Fc^2^)/3'
_refine_ls_weighting_scheme calc
_refine_ls_wR_factor_gt 0.1840
_refine_ls_wR_factor_ref 0.1899
_reflns_Friedel_coverage 0.000
_reflns_number_gt 10399
_reflns_number_total 12237
_reflns_threshold_expression 'I > 2\s(I)'
_cod_data_source_file ja8b02896_si_001.cif
_cod_data_source_block MnMOF[Mn(CO)3(ET)]
_cod_depositor_comments
;
The following automatic conversions were performed:

data item '_exptl_absorpt_correction_type' value 'Multi-Scan' was
changed to 'multi-scan' in accordance with the
/home/saulius/struct/COD-crude-data/automatic-downloads/DataCite-retrospective/ACS/depositions/lib/dictionaries/cif_core.dic
dictionary named 'cif_core.dic' version 2.4.2 last updated on
2011-04-26.

Automatic conversion script
Id: cif_fix_values 6909 2019-04-08 15:41:33Z antanas 
;
_cod_original_cell_volume 5331.1(19)
_cod_original_sg_symbol_H-M 'P 21/m'
_cod_original_formula_sum 'C52 H48 Mn2 N7.50 O8.50'
_cod_database_code 4132309
_shelx_space_group_comment
;
The symmetry employed for this shelxl refinement is uniquely defined
by the following loop, which should always be used as a source of
symmetry information in preference to the above space-group names.
They are only intended as comments.
;
_shelx_estimated_absorpt_t_min 0.878
_shelx_estimated_absorpt_t_max 0.995
_shelxl_version_number 2014/6
_platon_squeeze_void_probe_radius 1.20

loop_
_space_group_symop_operation_xyz
'x, y, z'
'-x, y+1/2, -z'
'-x, -y, -z'
'x, -y-1/2, z'

loop_
_atom_site_label
_atom_site_type_symbol
_atom_site_fract_x
_atom_site_fract_y
_atom_site_fract_z
_atom_site_U_iso_or_equiv
_atom_site_adp_type
_atom_site_occupancy
_atom_site_site_symmetry_order
_atom_site_calc_flag
_atom_site_refinement_flags_posn
_atom_site_refinement_flags_adp
_atom_site_refinement_flags_occupancy
Mn01 Mn -0.20207(3) 0.56959(2) 0.89811(3) 0.01710(12) Uani 1 1 d . . .
Mn02 Mn 0.0000 0.5000 1.0000 0.01818(14) Uani 1 2 d S . P
Mn03 Mn 0.72418(8) 0.7500 1.17724(10) 0.0542(3) Uani 1 2 d S T P
O36 O 0.27041(18) 0.48575(7) 1.14805(18) 0.0261(5) Uani 1 1 d . . .
O30 O -0.03217(16) 0.55275(7) 0.89349(16) 0.0225(4) Uani 1 1 d . . .
O28 O -0.05748(17) 0.61848(7) 0.89905(18) 0.0272(5) Uani 1 1 d . . .
O33 O 0.20814(18) 0.42856(7) 0.94029(16) 0.0275(5) Uani 1 1 d . . .
O31 O 0.0697(2) 0.46824(8) 0.88319(18) 0.0346(6) Uani 1 1 d . . .
O34 O 0.14919(19) 0.52592(8) 1.0617(2) 0.0342(6) Uani 1 1 d . . .
N6 N -0.2036(2) 0.58920(7) 0.72608(19) 0.0211(5) Uani 1 1 d . . .
N15 N -0.38320(19) 0.63183(7) 0.81069(19) 0.0196(5) Uani 1 1 d . . .
N2 N -0.2464(2) 0.62545(7) 0.69390(19) 0.0199(5) Uani 1 1 d . . .
N16 N -0.36239(19) 0.60091(7) 0.87947(18) 0.0187(5) Uani 1 1 d . . .
N38 N 0.5650(3) 0.71411(8) 1.3166(2) 0.0335(6) Uani 1 1 d . . .
N42 N 0.6194(3) 0.70729(9) 1.2317(3) 0.0376(7) Uani 1 1 d . . .
C1 C -0.2910(2) 0.65094(9) 0.7704(2) 0.0210(6) Uani 1 1 d . . .
H1A H -0.2346 0.6563 0.8278 0.025 Uiso 1 1 calc R U .
H1B H -0.3135 0.6771 0.7385 0.025 Uiso 1 1 calc R U .
C19 C -0.4902(2) 0.63740(9) 0.7861(2) 0.0238(6) Uani 1 1 d . . .
C48 C 0.2984(2) 0.55605(9) 1.1580(2) 0.0237(6) Uani 1 1 d . . .
C18 C -0.5425(2) 0.60940(9) 0.8432(2) 0.0225(6) Uani 1 1 d . . .
C25 C -0.8813(2) 0.59488(10) 0.8684(2) 0.0240(6) Uani 1 1 d . . .
C32 C 0.1441(3) 0.44420(9) 0.8704(2) 0.0232(6) Uani 1 1 d . . .
C3 C -0.2425(2) 0.63120(10) 0.5910(2) 0.0239(6) Uani 1 1 d . . .
C17 C -0.4596(2) 0.58698(9) 0.8988(2) 0.0214(6) Uani 1 1 d . . .
C22 C -0.6603(2) 0.60473(10) 0.8474(2) 0.0249(6) Uani 1 1 d . . .
C26 C -0.8350(3) 0.63323(10) 0.8740(3) 0.0288(7) Uani 1 1 d . . .
H26 H -0.8785 0.6561 0.8850 0.035 Uiso 1 1 calc R U .
C23 C -0.7082(3) 0.56653(10) 0.8387(3) 0.0279(6) Uani 1 1 d . . .
H23 H -0.6653 0.5437 0.8261 0.033 Uiso 1 1 calc R U .
C35 C 0.2334(2) 0.51986(9) 1.1197(2) 0.0221(6) Uani 1 1 d . . .
C29 C 0.0031(2) 0.58893(10) 0.8888(2) 0.0232(6) Uani 1 1 d . . .
C5 C -0.1707(3) 0.57193(9) 0.6421(2) 0.0235(6) Uani 1 1 d . . .
C21 C -0.4690(3) 0.55287(10) 0.9715(3) 0.0282(7) Uani 1 1 d . . .
H21A H -0.4760 0.5275 0.9327 0.042 Uiso 1 1 calc R U .
H21B H -0.5329 0.5568 1.0091 0.042 Uiso 1 1 calc R U .
H21C H -0.4042 0.5518 1.0207 0.042 Uiso 1 1 calc R U .
C24 C -0.8177(2) 0.56167(10) 0.8483(3) 0.0260(6) Uani 1 1 d . . .
H24 H -0.8495 0.5356 0.8411 0.031 Uiso 1 1 calc R U .
C12 C -0.1574(3) 0.56724(10) 0.2399(2) 0.0249(6) Uani 1 1 d . . .
C4 C -0.1943(2) 0.59725(10) 0.5549(2) 0.0225(6) Uani 1 1 d . . .
C9 C -0.1785(3) 0.58769(10) 0.4462(2) 0.0253(6) Uani 1 1 d . . .
C14 C -0.0842(3) 0.56942(12) 0.4189(3) 0.0319(7) Uani 1 1 d . . .
H14 H -0.0265 0.5640 0.4703 0.038 Uiso 1 1 calc R U .
C27 C -0.7258(2) 0.63804(10) 0.8636(3) 0.0272(6) Uani 1 1 d . . .
H27 H -0.6950 0.6643 0.8675 0.033 Uiso 1 1 calc R U .
C39 C 0.4873(3) 0.68589(10) 1.3264(3) 0.0322(7) Uani 1 1 d . . .
C20 C -0.5340(3) 0.66739(12) 0.7079(3) 0.0367(8) Uani 1 1 d . . .
H20A H -0.5245 0.6946 0.7365 0.055 Uiso 1 1 calc R U .
H20B H -0.6112 0.6622 0.6898 0.055 Uiso 1 1 calc R U .
H20C H -0.4954 0.6651 0.6459 0.055 Uiso 1 1 calc R U .
C37 C 0.5899(5) 0.7500 1.3774(4) 0.0365(11) Uani 1 2 d S T P
H37A H 0.6676 0.7500 1.4028 0.044 Uiso 1 2 calc R U P
H37B H 0.5474 0.7500 1.4381 0.044 Uiso 1 2 calc R U P
C47 C 0.3822(3) 0.55284(10) 1.2343(3) 0.0360(8) Uani 1 1 d . . .
H47 H 0.3982 0.5274 1.2661 0.043 Uiso 1 1 calc R U .
C41 C 0.5751(3) 0.67368(10) 1.1884(3) 0.0359(8) Uani 1 1 d . . .
C11 C -0.2503(3) 0.58596(12) 0.2664(3) 0.0341(8) Uani 1 1 d . . .
H11 H -0.3071 0.5919 0.2145 0.041 Uiso 1 1 calc R U .
C13 C -0.0746(3) 0.55911(11) 0.3164(2) 0.0299(7) Uani 1 1 d . . .
H13 H -0.0104 0.5463 0.2986 0.036 Uiso 1 1 calc R U .
C45 C 0.4240(3) 0.62346(10) 1.2194(3) 0.0317(7) Uani 1 1 d . . .
C40 C 0.4935(3) 0.65935(10) 1.2454(3) 0.0326(7) Uani 1 1 d . . .
C8 C -0.1201(3) 0.53098(11) 0.6479(3) 0.0370(8) Uani 1 1 d . . .
H8A H -0.0419 0.5335 0.6443 0.055 Uiso 1 1 calc R U .
H8B H -0.1513 0.5145 0.5901 0.055 Uiso 1 1 calc R U .
H8C H -0.1337 0.5181 0.7133 0.055 Uiso 1 1 calc R U .
O62 O 0.3441(5) 0.7500 0.7879(6) 0.0816(18) Uani 1 2 d S T P
C7 C -0.2811(4) 0.66902(12) 0.5372(3) 0.0415(9) Uani 1 1 d . . .
H7A H -0.3604 0.6691 0.5284 0.062 Uiso 1 1 calc R U .
H7B H -0.2531 0.6703 0.4693 0.062 Uiso 1 1 calc R U .
H7C H -0.2553 0.6924 0.5786 0.062 Uiso 1 1 calc R U .
C10 C -0.2611(3) 0.59618(12) 0.3686(3) 0.0333(8) Uani 1 1 d . . .
H10 H -0.3253 0.6091 0.3859 0.040 Uiso 1 1 calc R U .
O52 O 0.8792(5) 0.7500 1.3639(8) 0.112(3) Uani 1 2 d S T P
C43 C 0.6087(4) 0.65558(13) 1.0903(4) 0.0517(11) Uani 1 1 d . . .
H43A H 0.5947 0.6749 1.0336 0.078 Uiso 1 1 calc R U .
H43B H 0.5673 0.6309 1.0741 0.078 Uiso 1 1 calc R U .
H43C H 0.6861 0.6492 1.0992 0.078 Uiso 1 1 calc R U .
C46 C 0.4441(3) 0.58653(11) 1.2657(3) 0.0397(9) Uani 1 1 d . . .
H46 H 0.5009 0.5839 1.3196 0.048 Uiso 1 1 calc R U .
C49 C 0.2765(3) 0.59335(11) 1.1121(3) 0.0406(9) Uani 1 1 d . . .
H49 H 0.2183 0.5960 1.0596 0.049 Uiso 1 1 calc R U .
N55 N 0.6155(5) 0.7500 1.0446(5) 0.0593(15) Uani 1 2 d S T P
C44 C 0.4117(4) 0.68691(12) 1.4093(3) 0.0440(9) Uani 1 1 d . . .
H44A H 0.4514 0.6950 1.4748 0.066 Uiso 1 1 calc R U .
H44B H 0.3805 0.6600 1.4169 0.066 Uiso 1 1 calc R U .
H44C H 0.3537 0.7063 1.3906 0.066 Uiso 1 1 calc R U .
C50 C 0.3390(4) 0.62678(12) 1.1421(3) 0.0448(10) Uani 1 1 d . . .
H50 H 0.3236 0.6521 1.1097 0.054 Uiso 1 1 calc R U .
O61 O 0.2802(7) 0.7500 0.9429(8) 0.113(3) Uani 1 2 d S T P
C57 C 0.4692(7) 0.7500 0.9340(7) 0.0594(18) Uani 1 2 d S T P
N58 N 0.5582(7) 0.7500 0.8792(7) 0.078(2) Uani 1 2 d S T P
N59 N 0.6470(6) 0.7500 0.9501(6) 0.0665(17) Uani 1 2 d S T P
O54 O 0.8678(4) 0.80893(16) 1.0888(6) 0.130(2) Uani 1 1 d . . .
C60 C 0.3570(7) 0.7500 0.8896(7) 0.064(2) Uani 1 2 d S T P
C56 C 0.5044(6) 0.7500 1.0381(7) 0.0620(19) Uani 1 2 d S T P
H56 H 0.4605 0.7500 1.0941 0.074 Uiso 1 2 calc R U P
C51 C 0.8165(6) 0.7500 1.2904(9) 0.078(3) Uani 1 2 d S T P
C69 C -0.1814(5) 0.3919(2) 0.6169(5) 0.0707(15) Uani 1 1 d . . .
H69 H -0.1977 0.4020 0.6820 0.085 Uiso 1 1 calc R U .
C53 C 0.8089(5) 0.78738(18) 1.1238(7) 0.090(2) Uani 1 1 d . . .
C70 C -0.2266(6) 0.4111(3) 0.5311(6) 0.101(3) Uani 1 1 d . . .
H70 H -0.2732 0.4338 0.5333 0.122 Uiso 1 1 calc R U .
C68 C -0.1140(7) 0.3590(2) 0.6171(7) 0.096(2) Uani 1 1 d . . .
C63 C 0.2353(11) 0.7500 0.7288(13) 0.126(5) Uani 1 2 d S T P
H63A H 0.1945 0.7742 0.7472 0.151 Uiso 0.5 1 calc R U P
H63B H 0.1945 0.7258 0.7472 0.151 Uiso 0.5 1 calc R U P
C64 C 0.2468(14) 0.7500 0.6119(10) 0.133(5) Uani 1 2 d S T P
H64A H 0.2693 0.7232 0.5907 0.200 Uiso 0.5 1 calc R U P
H64B H 0.3012 0.7699 0.5964 0.200 Uiso 0.5 1 calc R U P
H64C H 0.1771 0.7569 0.5742 0.200 Uiso 0.5 1 calc R U P
C67 C -0.0876(10) 0.3431(3) 0.5255(9) 0.138(4) Uani 1 1 d . . .
H67 H -0.0404 0.3206 0.5252 0.166 Uiso 1 1 calc R U .
C65 C -0.1953(9) 0.3928(4) 0.4319(7) 0.128(4) Uani 1 1 d . . .
H65 H -0.2211 0.4042 0.3671 0.154 Uiso 1 1 calc R U .
C71 C -0.0609(11) 0.3406(4) 0.7219(11) 0.189(6) Uani 1 1 d . . .
H71A H -0.1030 0.3172 0.7408 0.284 Uiso 1 1 calc R U .
H71B H -0.0602 0.3610 0.7765 0.284 Uiso 1 1 calc R U .
H71C H 0.0134 0.3322 0.7134 0.284 Uiso 1 1 calc R U .
C66 C -0.1294(10) 0.3597(4) 0.4362(8) 0.137(4) Uani 1 1 d . . .
H66 H -0.1123 0.3479 0.3732 0.164 Uiso 1 1 calc R U .

loop_
_atom_site_aniso_label
_atom_site_aniso_U_11
_atom_site_aniso_U_22
_atom_site_aniso_U_33
_atom_site_aniso_U_23
_atom_site_aniso_U_13
_atom_site_aniso_U_12
Mn01 0.0149(2) 0.0212(2) 0.0153(2) 0.00036(15) 0.00214(15) 0.00141(15)
Mn02 0.0151(3) 0.0233(3) 0.0161(3) -0.0007(2) 0.0013(2) 0.0030(2)
Mn03 0.0423(5) 0.0291(4) 0.0937(8) 0.000 0.0197(5) 0.000
O36 0.0230(10) 0.0226(10) 0.0317(12) -0.0012(9) -0.0017(9) -0.0017(8)
O30 0.0160(9) 0.0293(11) 0.0224(10) 0.0043(8) 0.0030(8) -0.0001(8)
O28 0.0189(10) 0.0304(12) 0.0328(12) -0.0021(9) 0.0047(9) 0.0016(8)
O33 0.0254(11) 0.0407(13) 0.0162(10) -0.0007(9) 0.0006(8) 0.0061(9)
O31 0.0425(14) 0.0403(14) 0.0219(11) -0.0033(10) 0.0073(10) 0.0153(11)
O34 0.0260(12) 0.0344(13) 0.0395(14) 0.0070(10) -0.0116(10) -0.0072(10)
N6 0.0228(12) 0.0220(12) 0.0191(12) 0.0031(9) 0.0054(10) 0.0056(9)
N15 0.0170(11) 0.0209(11) 0.0216(12) 0.0066(9) 0.0060(9) 0.0028(9)
N2 0.0217(12) 0.0207(11) 0.0179(11) 0.0026(9) 0.0057(9) 0.0042(9)
N16 0.0181(11) 0.0209(11) 0.0176(11) 0.0037(9) 0.0046(9) 0.0004(9)
N38 0.0372(16) 0.0193(13) 0.0421(17) -0.0004(11) -0.0054(13) -0.0014(11)
N42 0.0371(16) 0.0225(13) 0.053(2) -0.0009(13) 0.0046(14) 0.0014(12)
C1 0.0202(13) 0.0197(13) 0.0244(14) -0.0001(11) 0.0094(11) -0.0003(10)
C19 0.0183(13) 0.0275(15) 0.0258(15) 0.0044(12) 0.0035(11) 0.0026(11)
C48 0.0214(14) 0.0246(14) 0.0244(15) 0.0000(11) -0.0005(11) -0.0013(11)
C18 0.0173(13) 0.0264(14) 0.0244(14) 0.0033(11) 0.0056(11) 0.0006(11)
C25 0.0161(13) 0.0299(15) 0.0263(15) 0.0040(12) 0.0033(11) -0.0002(11)
C32 0.0262(15) 0.0281(15) 0.0158(13) -0.0002(11) 0.0047(11) 0.0009(11)
C3 0.0236(14) 0.0304(15) 0.0181(13) 0.0045(11) 0.0045(11) 0.0040(12)
C17 0.0190(13) 0.0242(14) 0.0217(14) 0.0023(11) 0.0052(11) 0.0010(11)
C22 0.0150(13) 0.0310(16) 0.0291(16) 0.0046(12) 0.0034(11) 0.0000(11)
C26 0.0221(15) 0.0283(16) 0.0368(18) 0.0044(13) 0.0071(13) 0.0046(12)
C23 0.0238(15) 0.0269(15) 0.0336(17) 0.0011(13) 0.0062(13) 0.0019(12)
C35 0.0202(13) 0.0260(14) 0.0197(13) 0.0009(11) 0.0004(11) -0.0009(11)
C29 0.0181(13) 0.0312(15) 0.0200(14) 0.0018(11) 0.0007(11) 0.0009(11)
C5 0.0272(15) 0.0262(15) 0.0173(13) -0.0005(11) 0.0032(11) 0.0056(12)
C21 0.0226(15) 0.0296(16) 0.0335(17) 0.0103(13) 0.0087(13) 0.0010(12)
C24 0.0212(14) 0.0285(15) 0.0287(16) 0.0008(12) 0.0052(12) -0.0021(11)
C12 0.0245(14) 0.0333(16) 0.0173(14) 0.0005(11) 0.0035(11) 0.0052(12)
C4 0.0205(13) 0.0333(16) 0.0140(13) 0.0008(11) 0.0023(11) 0.0037(11)
C9 0.0240(15) 0.0356(17) 0.0162(14) 0.0000(12) 0.0017(11) 0.0055(12)
C14 0.0261(16) 0.049(2) 0.0199(15) 0.0005(14) 0.0010(12) 0.0114(14)
C27 0.0193(14) 0.0264(15) 0.0364(17) 0.0052(13) 0.0045(12) -0.0015(11)
C39 0.0365(18) 0.0223(15) 0.0355(18) 0.0029(13) -0.0078(14) -0.0026(13)
C20 0.0255(16) 0.044(2) 0.041(2) 0.0194(16) 0.0048(14) 0.0072(14)
C37 0.045(3) 0.020(2) 0.042(3) 0.000 -0.012(2) 0.000
C47 0.0351(18) 0.0236(16) 0.047(2) 0.0062(14) -0.0099(16) -0.0034(13)
C41 0.0374(19) 0.0227(15) 0.047(2) -0.0004(14) 0.0028(16) 0.0020(13)
C11 0.0299(17) 0.053(2) 0.0192(15) -0.0011(14) 0.0009(13) 0.0122(15)
C13 0.0265(15) 0.0431(19) 0.0204(15) 0.0000(13) 0.0034(12) 0.0110(13)
C45 0.0335(17) 0.0227(15) 0.0368(18) -0.0006(13) -0.0073(14) -0.0021(13)
C40 0.0364(18) 0.0216(15) 0.0381(18) 0.0020(13) -0.0062(15) -0.0006(13)
C8 0.053(2) 0.0371(19) 0.0216(15) 0.0017(13) 0.0099(15) 0.0204(16)
O62 0.068(4) 0.063(3) 0.112(5) 0.000 -0.005(4) 0.000
C7 0.061(2) 0.041(2) 0.0254(17) 0.0112(15) 0.0152(17) 0.0214(18)
C10 0.0275(16) 0.053(2) 0.0197(15) -0.0019(14) 0.0036(13) 0.0154(15)
O52 0.054(4) 0.099(5) 0.174(8) 0.000 -0.031(4) 0.000
C43 0.066(3) 0.032(2) 0.060(3) -0.0069(18) 0.019(2) 0.0011(19)
C46 0.041(2) 0.0275(17) 0.046(2) 0.0051(15) -0.0193(17) -0.0052(15)
C49 0.047(2) 0.0296(18) 0.041(2) 0.0051(15) -0.0187(17) -0.0023(15)
N55 0.068(4) 0.038(3) 0.076(4) 0.000 0.026(3) 0.000
C44 0.053(2) 0.0360(19) 0.043(2) -0.0004(16) 0.0013(18) -0.0076(17)
C50 0.054(2) 0.0269(17) 0.049(2) 0.0076(15) -0.0189(19) -0.0031(16)
O61 0.114(6) 0.062(4) 0.174(8) 0.000 0.074(6) 0.000
C57 0.070(5) 0.035(3) 0.075(5) 0.000 0.018(4) 0.000
N58 0.086(5) 0.052(4) 0.100(6) 0.000 0.030(5) 0.000
N59 0.065(4) 0.053(3) 0.085(5) 0.000 0.024(4) 0.000
O54 0.077(3) 0.083(3) 0.235(8) 0.037(4) 0.050(4) -0.018(3)
C60 0.079(5) 0.036(3) 0.083(6) 0.000 0.030(5) 0.000
C56 0.063(4) 0.040(3) 0.086(6) 0.000 0.021(4) 0.000
C51 0.037(4) 0.052(4) 0.145(9) 0.000 0.006(5) 0.000
C69 0.059(3) 0.088(4) 0.067(3) -0.003(3) 0.013(3) -0.008(3)
C53 0.065(4) 0.052(3) 0.160(7) 0.010(4) 0.044(4) 0.000(3)
C70 0.071(4) 0.150(7) 0.078(5) 0.029(5) -0.018(3) -0.034(5)
C68 0.107(6) 0.078(5) 0.103(6) -0.009(4) 0.017(5) 0.002(4)
C63 0.094(9) 0.094(9) 0.184(15) 0.000 -0.006(9) 0.000
C64 0.174(15) 0.139(12) 0.085(8) 0.000 0.003(9) 0.000
C67 0.171(11) 0.112(7) 0.128(8) -0.040(7) -0.005(8) 0.003(7)
C65 0.149(9) 0.145(9) 0.079(5) 0.012(5) -0.054(5) -0.028(7)
C71 0.182(13) 0.192(13) 0.189(13) 0.075(11) -0.012(10) 0.055(11)
C66 0.164(10) 0.151(10) 0.090(6) -0.029(6) -0.013(7) 0.023(8)

loop_
_atom_type_symbol
_atom_type_description
_atom_type_scat_dispersion_real
_atom_type_scat_dispersion_imag
_atom_type_scat_source
C C 0.0033 0.0016 'International Tables Vol C Tables 4.2.6.8 and 6.1.1.4'
H H 0.0000 0.0000 'International Tables Vol C Tables 4.2.6.8 and 6.1.1.4'
N N 0.0061 0.0033 'International Tables Vol C Tables 4.2.6.8 and 6.1.1.4'
O O 0.0106 0.0060 'International Tables Vol C Tables 4.2.6.8 and 6.1.1.4'
Mn Mn 0.3368 0.7283 'International Tables Vol C Tables 4.2.6.8 and 6.1.1.4'

loop_
_geom_angle_atom_site_label_1
_geom_angle_atom_site_label_2
_geom_angle_atom_site_label_3
_geom_angle
_geom_angle_site_symmetry_1
_geom_angle_site_symmetry_3
O36 Mn01 O33 105.07(10) 3_567 3_567
O36 Mn01 O30 97.75(9) 3_567 .
O33 Mn01 O30 99.22(9) 3_567 .
O36 Mn01 N16 92.47(9) 3_567 .
O33 Mn01 N16 88.79(9) 3_567 .
O30 Mn01 N16 164.86(9) . .
O36 Mn01 N6 90.18(9) 3_567 .
O33 Mn01 N6 161.95(9) 3_567 .
O30 Mn01 N6 87.97(9) . .
N16 Mn01 N6 80.82(9) . .
O36 Mn01 O28 150.78(9) 3_567 .
O33 Mn01 O28 94.14(9) 3_567 .
O30 Mn01 O28 56.89(8) . .
N16 Mn01 O28 110.02(8) . .
N6 Mn01 O28 75.87(9) . .
O31 Mn02 O31 180.00(12) 3_567 .
O31 Mn02 O34 94.06(11) 3_567 3_567
O31 Mn02 O34 85.94(11) . 3_567
O31 Mn02 O34 85.94(11) 3_567 .
O31 Mn02 O34 94.06(11) . .
O34 Mn02 O34 180.00(13) 3_567 .
O31 Mn02 O30 90.34(9) 3_567 3_567
O31 Mn02 O30 89.67(9) . 3_567
O34 Mn02 O30 90.91(9) 3_567 3_567
O34 Mn02 O30 89.09(9) . 3_567
O31 Mn02 O30 89.66(9) 3_567 .
O31 Mn02 O30 90.33(9) . .
O34 Mn02 O30 89.09(9) 3_567 .
O34 Mn02 O30 90.90(9) . .
O30 Mn02 O30 180.0 3_567 .
C51 Mn03 C53 88.0(4) . .
C51 Mn03 C53 88.0(4) . 4_575
C53 Mn03 C53 86.6(4) . 4_575
C51 Mn03 N55 179.9(3) . .
C53 Mn03 N55 92.1(3) . .
C53 Mn03 N55 92.1(3) 4_575 .
C51 Mn03 N42 95.4(2) . .
C53 Mn03 N42 176.7(3) . .
C53 Mn03 N42 94.0(2) 4_575 .
N55 Mn03 N42 84.56(16) . .
C51 Mn03 N42 95.4(2) . 4_575
C53 Mn03 N42 94.0(2) . 4_575
C53 Mn03 N42 176.7(3) 4_575 4_575
N55 Mn03 N42 84.56(16) . 4_575
N42 Mn03 N42 85.20(17) . 4_575
C35 O36 Mn01 125.2(2) . 3_567
C29 O30 Mn01 95.57(18) . .
C29 O30 Mn02 135.89(19) . .
Mn01 O30 Mn02 107.32(9) . .
C29 O28 Mn01 85.88(18) . .
C32 O33 Mn01 128.8(2) . 3_567
C32 O31 Mn02 141.3(2) . .
C35 O34 Mn02 144.4(2) . .
C5 N6 N2 105.6(2) . .
C5 N6 Mn01 133.9(2) . .
N2 N6 Mn01 120.54(18) . .
C19 N15 N16 112.2(2) . .
C19 N15 C1 130.4(2) . .
N16 N15 C1 117.2(2) . .
C3 N2 N6 112.1(2) . .
C3 N2 C1 130.1(3) . .
N6 N2 C1 117.7(2) . .
C17 N16 N15 105.2(2) . .
C17 N16 Mn01 128.97(19) . .
N15 N16 Mn01 121.93(17) . .
C39 N38 N42 111.8(3) . .
C39 N38 C37 129.2(4) . .
N42 N38 C37 118.8(4) . .
C41 N42 N38 105.2(3) . .
C41 N42 Mn03 131.5(3) . .
N38 N42 Mn03 122.2(2) . .
N15 C1 N2 111.0(2) . .
N15 C1 H1A 109.4 . .
N2 C1 H1A 109.4 . .
N15 C1 H1B 109.4 . .
N2 C1 H1B 109.4 . .
H1A C1 H1B 108.0 . .
N15 C19 C18 106.4(3) . .
N15 C19 C20 122.8(3) . .
C18 C19 C20 130.8(3) . .
C47 C48 C49 119.0(3) . .
C47 C48 C35 121.6(3) . .
C49 C48 C35 119.4(3) . .
C19 C18 C17 105.7(3) . .
C19 C18 C22 127.2(3) . .
C17 C18 C22 127.1(3) . .
C24 C25 C26 119.5(3) . .
C24 C25 C29 119.9(3) . 1_455
C26 C25 C29 120.5(3) . 1_455
O31 C32 O33 126.3(3) . .
O31 C32 C12 116.0(3) . 3_566
O33 C32 C12 117.6(3) . 3_566
N2 C3 C4 106.2(3) . .
N2 C3 C7 122.7(3) . .
C4 C3 C7 131.1(3) . .
N16 C17 C18 110.5(3) . .
N16 C17 C21 120.5(3) . .
C18 C17 C21 129.0(3) . .
C23 C22 C27 118.5(3) . .
C23 C22 C18 120.5(3) . .
C27 C22 C18 121.0(3) . .
C27 C26 C25 120.2(3) . .
C27 C26 H26 119.9 . .
C25 C26 H26 119.9 . .
C24 C23 C22 120.7(3) . .
C24 C23 H23 119.6 . .
C22 C23 H23 119.6 . .
O34 C35 O36 125.6(3) . .
O34 C35 C48 117.7(3) . .
O36 C35 C48 116.7(3) . .
O28 C29 O30 121.2(3) . .
O28 C29 C25 120.8(3) . 1_655
O30 C29 C25 118.0(3) . 1_655
N6 C5 C4 110.2(3) . .
N6 C5 C8 120.6(3) . .
C4 C5 C8 129.2(3) . .
C17 C21 H21A 109.5 . .
C17 C21 H21B 109.5 . .
H21A C21 H21B 109.5 . .
C17 C21 H21C 109.5 . .
H21A C21 H21C 109.5 . .
H21B C21 H21C 109.5 . .
C23 C24 C25 120.2(3) . .
C23 C24 H24 119.9 . .
C25 C24 H24 119.9 . .
C11 C12 C13 119.1(3) . .
C11 C12 C32 121.3(3) . 3_566
C13 C12 C32 119.5(3) . 3_566
C3 C4 C5 105.9(3) . .
C3 C4 C9 127.0(3) . .
C5 C4 C9 126.9(3) . .
C14 C9 C10 118.7(3) . .
C14 C9 C4 121.8(3) . .
C10 C9 C4 119.4(3) . .
C13 C14 C9 120.1(3) . .
C13 C14 H14 120.0 . .
C9 C14 H14 120.0 . .
C26 C27 C22 120.9(3) . .
C26 C27 H27 119.6 . .
C22 C27 H27 119.6 . .
N38 C39 C40 106.0(3) . .
N38 C39 C44 123.5(3) . .
C40 C39 C44 130.5(3) . .
C19 C20 H20A 109.5 . .
C19 C20 H20B 109.5 . .
H20A C20 H20B 109.5 . .
C19 C20 H20C 109.5 . .
H20A C20 H20C 109.5 . .
H20B C20 H20C 109.5 . .
N38 C37 N38 110.8(4) . 4_575
N38 C37 H37A 109.5 . .
N38 C37 H37A 109.5 4_575 .
N38 C37 H37B 109.5 . .
N38 C37 H37B 109.5 4_575 .
H37A C37 H37B 108.1 . .
C48 C47 C46 120.6(3) . .
C48 C47 H47 119.7 . .
C46 C47 H47 119.7 . .
N42 C41 C40 110.4(3) . .
N42 C41 C43 123.5(4) . .
C40 C41 C43 126.1(3) . .
C12 C11 C10 120.4(3) . .
C12 C11 H11 119.8 . .
C10 C11 H11 119.8 . .
C12 C13 C14 120.9(3) . .
C12 C13 H13 119.5 . .
C14 C13 H13 119.5 . .
C46 C45 C50 118.7(3) . .
C46 C45 C40 122.3(3) . .
C50 C45 C40 118.9(3) . .
C39 C40 C41 106.5(3) . .
C39 C40 C45 127.5(4) . .
C41 C40 C45 125.9(3) . .
C5 C8 H8A 109.5 . .
C5 C8 H8B 109.5 . .
H8A C8 H8B 109.5 . .
C5 C8 H8C 109.5 . .
H8A C8 H8C 109.5 . .
H8B C8 H8C 109.5 . .
C60 O62 C63 122.4(9) . .
C3 C7 H7A 109.5 . .
C3 C7 H7B 109.5 . .
H7A C7 H7B 109.5 . .
C3 C7 H7C 109.5 . .
H7A C7 H7C 109.5 . .
H7B C7 H7C 109.5 . .
C11 C10 C9 120.7(3) . .
C11 C10 H10 119.7 . .
C9 C10 H10 119.7 . .
C41 C43 H43A 109.5 . .
C41 C43 H43B 109.5 . .
H43A C43 H43B 109.5 . .
C41 C43 H43C 109.5 . .
H43A C43 H43C 109.5 . .
H43B C43 H43C 109.5 . .
C45 C46 C47 120.8(3) . .
C45 C46 H46 119.6 . .
C47 C46 H46 119.6 . .
C50 C49 C48 120.6(3) . .
C50 C49 H49 119.7 . .
C48 C49 H49 119.7 . .
N59 N55 C56 109.0(7) . .
N59 N55 Mn03 122.8(5) . .
C56 N55 Mn03 128.2(6) . .
C39 C44 H44A 109.5 . .
C39 C44 H44B 109.5 . .
H44A C44 H44B 109.5 . .
C39 C44 H44C 109.5 . .
H44A C44 H44C 109.5 . .
H44B C44 H44C 109.5 . .
C49 C50 C45 120.4(3) . .
C49 C50 H50 119.8 . .
C45 C50 H50 119.8 . .
N58 C57 C56 108.2(8) . .
N58 C57 C60 125.7(8) . .
C56 C57 C60 126.2(7) . .
N59 N58 C57 106.8(7) . .
N55 N59 N58 109.6(6) . .
O61 C60 O62 122.6(10) . .
O61 C60 C57 122.7(10) . .
O62 C60 C57 114.7(7) . .
N55 C56 C57 106.5(7) . .
N55 C56 H56 126.8 . .
C57 C56 H56 126.8 . .
O52 C51 Mn03 178.7(9) . .
C70 C69 C68 125.2(8) . .
C70 C69 H69 117.4 . .
C68 C69 H69 117.4 . .
O54 C53 Mn03 175.1(6) . .
C69 C70 C65 113.2(9) . .
C69 C70 H70 123.4 . .
C65 C70 H70 123.4 . .
C67 C68 C69 120.0(9) . .
C67 C68 C71 119.1(10) . .
C69 C68 C71 120.8(8) . .
O62 C63 C64 110.1(12) . .
O62 C63 H63A 109.6 . .
C64 C63 H63A 109.6 . .
O62 C63 H63B 109.6 . .
C64 C63 H63B 109.6 . .
H63A C63 H63B 108.1 . .
C63 C64 H64A 109.5 . .
C63 C64 H64B 109.5 . .
H64A C64 H64B 109.5 . .
C63 C64 H64C 109.5 . .
H64A C64 H64C 109.5 . .
H64B C64 H64C 109.5 . .
C66 C67 C68 119.3(11) . .
C66 C67 H67 120.4 . .
C68 C67 H67 120.4 . .
C66 C65 C70 119.3(8) . .
C66 C65 H65 120.3 . .
C70 C65 H65 120.3 . .
C68 C71 H71A 109.5 . .
C68 C71 H71B 109.5 . .
H71A C71 H71B 109.5 . .
C68 C71 H71C 109.5 . .
H71A C71 H71C 109.5 . .
H71B C71 H71C 109.5 . .
C67 C66 C65 123.0(10) . .
C67 C66 H66 118.5 . .
C65 C66 H66 118.5 . .

loop_
_geom_bond_atom_site_label_1
_geom_bond_atom_site_label_2
_geom_bond_distance
_geom_bond_site_symmetry_2
Mn01 O36 2.086(2) 3_567
Mn01 O33 2.111(2) 3_567
Mn01 O30 2.189(2) .
Mn01 N16 2.239(2) .
Mn01 N6 2.328(3) .
Mn01 O28 2.419(2) .
Mn02 O31 2.101(2) 3_567
Mn02 O31 2.101(2) .
Mn02 O34 2.129(2) 3_567
Mn02 O34 2.129(2) .
Mn02 O30 2.243(2) 3_567
Mn02 O30 2.243(2) .
Mn03 C51 1.778(11) .
Mn03 C53 1.807(6) .
Mn03 C53 1.807(6) 4_575
Mn03 N55 2.087(7) .
Mn03 N42 2.092(3) .
Mn03 N42 2.092(3) 4_575
O36 C35 1.262(4) .
O36 Mn01 2.086(2) 3_567
O30 C29 1.280(4) .
O28 C29 1.250(4) .
O33 C32 1.261(4) .
O33 Mn01 2.111(2) 3_567
O31 C32 1.243(4) .
O34 C35 1.247(4) .
N6 C5 1.331(4) .
N6 N2 1.364(3) .
N15 C19 1.350(4) .
N15 N16 1.369(3) .
N15 C1 1.450(4) .
N2 C3 1.357(4) .
N2 C1 1.454(4) .
N16 C17 1.339(4) .
N38 C39 1.360(4) .
N38 N42 1.366(5) .
N38 C37 1.445(4) .
N42 C41 1.342(5) .
C1 H1A 0.9900 .
C1 H1B 0.9900 .
C19 C18 1.388(4) .
C19 C20 1.488(4) .
C48 C47 1.373(5) .
C48 C49 1.389(5) .
C48 C35 1.504(4) .
C18 C17 1.412(4) .
C18 C22 1.477(4) .
C25 C24 1.394(4) .
C25 C26 1.394(5) .
C25 C29 1.499(4) 1_455
C32 C12 1.507(4) 3_566
C3 C4 1.378(4) .
C3 C7 1.493(4) .
C17 C21 1.486(4) .
C22 C23 1.400(5) .
C22 C27 1.400(4) .
C26 C27 1.385(4) .
C26 H26 0.9500 .
C23 C24 1.387(4) .
C23 H23 0.9500 .
C29 C25 1.499(4) 1_655
C5 C4 1.418(4) .
C5 C8 1.495(4) .
C21 H21A 0.9800 .
C21 H21B 0.9800 .
C21 H21C 0.9800 .
C24 H24 0.9500 .
C12 C11 1.383(4) .
C12 C13 1.389(4) .
C12 C32 1.507(4) 3_566
C4 C9 1.479(4) .
C9 C14 1.394(4) .
C9 C10 1.398(4) .
C14 C13 1.392(5) .
C14 H14 0.9500 .
C27 H27 0.9500 .
C39 C40 1.381(5) .
C39 C44 1.495(6) .
C20 H20A 0.9800 .
C20 H20B 0.9800 .
C20 H20C 0.9800 .
C37 N38 1.445(4) 4_575
C37 H37A 0.9900 .
C37 H37B 0.9900 .
C47 C46 1.395(5) .
C47 H47 0.9500 .
C41 C40 1.395(5) .
C41 C43 1.504(6) .
C11 C10 1.390(5) .
C11 H11 0.9500 .
C13 H13 0.9500 .
C45 C46 1.376(5) .
C45 C50 1.392(5) .
C45 C40 1.490(5) .
C8 H8A 0.9800 .
C8 H8B 0.9800 .
C8 H8C 0.9800 .
O62 C60 1.317(11) .
O62 C63 1.490(14) .
C7 H7A 0.9800 .
C7 H7B 0.9800 .
C7 H7C 0.9800 .
C10 H10 0.9500 .
O52 C51 1.175(12) .
C43 H43A 0.9800 .
C43 H43B 0.9800 .
C43 H43C 0.9800 .
C46 H46 0.9500 .
C49 C50 1.388(5) .
C49 H49 0.9500 .
N55 N59 1.325(9) .
N55 C56 1.374(10) .
C44 H44A 0.9800 .
C44 H44B 0.9800 .
C44 H44C 0.9800 .
C50 H50 0.9500 .
O61 C60 1.231(10) .
C57 N58 1.371(10) .
C57 C56 1.383(12) .
C57 C60 1.457(12) .
N58 N59 1.368(11) .
O54 C53 1.147(7) .
C56 H56 0.9500 .
C69 C70 1.359(9) .
C69 C68 1.375(10) .
C69 H69 0.9500 .
C70 C65 1.510(14) .
C70 H70 0.9500 .
C68 C67 1.370(12) .
C68 C71 1.579(13) .
C63 C64 1.541(19) .
C63 H63A 0.9900 .
C63 H63B 0.9900 .
C64 H64A 0.9800 .
C64 H64B 0.9800 .
C64 H64C 0.9800 .
C67 C66 1.344(14) .
C67 H67 0.9500 .
C65 C66 1.366(14) .
C65 H65 0.9500 .
C71 H71A 0.9800 .
C71 H71B 0.9800 .
C71 H71C 0.9800 .
C66 H66 0.9500 .

loop_
_geom_torsion_atom_site_label_1
_geom_torsion_atom_site_label_2
_geom_torsion_atom_site_label_3
_geom_torsion_atom_site_label_4
_geom_torsion
_geom_torsion_site_symmetry_1
_geom_torsion_site_symmetry_4
C5 N6 N2 C3 0.7(3) . .
Mn01 N6 N2 C3 -178.5(2) . .
C5 N6 N2 C1 179.0(3) . .
Mn01 N6 N2 C1 -0.3(3) . .
C19 N15 N16 C17 -0.4(3) . .
C1 N15 N16 C17 -175.9(2) . .
C19 N15 N16 Mn01 159.3(2) . .
C1 N15 N16 Mn01 -16.2(3) . .
C39 N38 N42 C41 -0.7(4) . .
C37 N38 N42 C41 -176.4(3) . .
C39 N38 N42 Mn03 168.6(2) . .
C37 N38 N42 Mn03 -7.1(4) . .
C19 N15 C1 N2 -99.3(4) . .
N16 N15 C1 N2 75.2(3) . .
C3 N2 C1 N15 114.0(3) . .
N6 N2 C1 N15 -63.9(3) . .
N16 N15 C19 C18 1.4(4) . .
C1 N15 C19 C18 176.1(3) . .
N16 N15 C19 C20 -176.0(3) . .
C1 N15 C19 C20 -1.3(5) . .
N15 C19 C18 C17 -1.7(3) . .
C20 C19 C18 C17 175.4(4) . .
N15 C19 C18 C22 176.7(3) . .
C20 C19 C18 C22 -6.2(6) . .
Mn02 O31 C32 O33 2.9(6) . .
Mn02 O31 C32 C12 -177.5(3) . 3_566
Mn01 O33 C32 O31 9.0(5) 3_567 .
Mn01 O33 C32 C12 -170.6(2) 3_567 3_566
N6 N2 C3 C4 -0.4(3) . .
C1 N2 C3 C4 -178.3(3) . .
N6 N2 C3 C7 -178.1(3) . .
C1 N2 C3 C7 3.9(5) . .
N15 N16 C17 C18 -0.8(3) . .
Mn01 N16 C17 C18 -158.5(2) . .
N15 N16 C17 C21 -179.8(3) . .
Mn01 N16 C17 C21 22.4(4) . .
C19 C18 C17 N16 1.6(4) . .
C22 C18 C17 N16 -176.9(3) . .
C19 C18 C17 C21 -179.4(3) . .
C22 C18 C17 C21 2.1(5) . .
C19 C18 C22 C23 133.5(4) . .
C17 C18 C22 C23 -48.4(5) . .
C19 C18 C22 C27 -48.7(5) . .
C17 C18 C22 C27 129.4(4) . .
C24 C25 C26 C27 -2.4(5) . .
C29 C25 C26 C27 174.5(3) 1_455 .
C27 C22 C23 C24 -1.4(5) . .
C18 C22 C23 C24 176.4(3) . .
Mn02 O34 C35 O36 19.5(6) . .
Mn02 O34 C35 C48 -161.7(3) . .
Mn01 O36 C35 O34 1.8(5) 3_567 .
Mn01 O36 C35 C48 -177.0(2) 3_567 .
C47 C48 C35 O34 169.6(3) . .
C49 C48 C35 O34 -13.4(5) . .
C47 C48 C35 O36 -11.5(5) . .
C49 C48 C35 O36 165.5(3) . .
Mn01 O28 C29 O30 -6.7(3) . .
Mn01 O28 C29 C25 171.9(3) . 1_655
Mn01 O30 C29 O28 7.4(3) . .
Mn02 O30 C29 O28 -114.6(3) . .
Mn01 O30 C29 C25 -171.2(2) . 1_655
Mn02 O30 C29 C25 66.8(4) . 1_655
N2 N6 C5 C4 -0.8(3) . .
Mn01 N6 C5 C4 178.3(2) . .
N2 N6 C5 C8 -179.3(3) . .
Mn01 N6 C5 C8 -0.1(5) . .
C22 C23 C24 C25 -1.0(5) . .
C26 C25 C24 C23 2.9(5) . .
C29 C25 C24 C23 -174.1(3) 1_455 .
N2 C3 C4 C5 -0.1(3) . .
C7 C3 C4 C5 177.3(4) . .
N2 C3 C4 C9 175.4(3) . .
C7 C3 C4 C9 -7.2(6) . .
N6 C5 C4 C3 0.6(4) . .
C8 C5 C4 C3 178.9(4) . .
N6 C5 C4 C9 -174.9(3) . .
C8 C5 C4 C9 3.4(6) . .
C3 C4 C9 C14 141.0(4) . .
C5 C4 C9 C14 -44.5(5) . .
C3 C4 C9 C10 -40.7(5) . .
C5 C4 C9 C10 133.8(4) . .
C10 C9 C14 C13 -1.5(6) . .
C4 C9 C14 C13 176.9(3) . .
C25 C26 C27 C22 0.0(5) . .
C23 C22 C27 C26 1.9(5) . .
C18 C22 C27 C26 -175.9(3) . .
N42 N38 C39 C40 1.2(4) . .
C37 N38 C39 C40 176.3(4) . .
N42 N38 C39 C44 -177.0(3) . .
C37 N38 C39 C44 -1.9(6) . .
C39 N38 C37 N38 -112.5(5) . 4_575
N42 N38 C37 N38 62.3(6) . 4_575
C49 C48 C47 C46 0.3(6) . .
C35 C48 C47 C46 177.3(4) . .
N38 N42 C41 C40 0.0(4) . .
Mn03 N42 C41 C40 -167.9(3) . .
N38 N42 C41 C43 178.3(4) . .
Mn03 N42 C41 C43 10.4(6) . .
C13 C12 C11 C10 -0.6(6) . .
C32 C12 C11 C10 179.8(3) 3_566 .
C11 C12 C13 C14 0.2(6) . .
C32 C12 C13 C14 179.8(3) 3_566 .
C9 C14 C13 C12 0.8(6) . .
N38 C39 C40 C41 -1.1(4) . .
C44 C39 C40 C41 176.9(4) . .
N38 C39 C40 C45 -178.4(3) . .
C44 C39 C40 C45 -0.4(6) . .
N42 C41 C40 C39 0.7(4) . .
C43 C41 C40 C39 -177.5(4) . .
N42 C41 C40 C45 178.1(3) . .
C43 C41 C40 C45 -0.2(6) . .
C46 C45 C40 C39 -83.9(5) . .
C50 C45 C40 C39 99.4(5) . .
C46 C45 C40 C41 99.3(5) . .
C50 C45 C40 C41 -77.4(5) . .
C12 C11 C10 C9 -0.1(6) . .
C14 C9 C10 C11 1.1(6) . .
C4 C9 C10 C11 -177.3(4) . .
C50 C45 C46 C47 1.4(7) . .
C40 C45 C46 C47 -175.3(4) . .
C48 C47 C46 C45 -1.3(7) . .
C47 C48 C49 C50 0.6(6) . .
C35 C48 C49 C50 -176.5(4) . .
C48 C49 C50 C45 -0.5(7) . .
C46 C45 C50 C49 -0.5(7) . .
C40 C45 C50 C49 176.4(4) . .
C56 C57 N58 N59 0.000(3) . .
C60 C57 N58 N59 180.000(3) . .
C56 N55 N59 N58 0.000(3) . .
Mn03 N55 N59 N58 180.000(3) . .
C57 N58 N59 N55 0.000(3) . .
C63 O62 C60 O61 0.000(4) . .
C63 O62 C60 C57 180.000(3) . .
N58 C57 C60 O61 180.000(3) . .
C56 C57 C60 O61 0.000(5) . .
N58 C57 C60 O62 0.000(3) . .
C56 C57 C60 O62 180.000(3) . .
N59 N55 C56 C57 0.000(3) . .
Mn03 N55 C56 C57 180.000(3) . .
N58 C57 C56 N55 0.000(3) . .
C60 C57 C56 N55 180.000(3) . .
C68 C69 C70 C65 -0.2(11) . .
C70 C69 C68 C67 0.0(13) . .
C70 C69 C68 C71 176.6(9) . .
C60 O62 C63 C64 180.000(3) . .
C69 C68 C67 C66 -0.8(16) . .
C71 C68 C67 C66 -177.4(11) . .
C69 C70 C65 C66 1.2(13) . .
C68 C67 C66 C65 2(2) . .
C70 C65 C66 C67 -2.1(18) . .

loop_
_platon_squeeze_void_nr
_platon_squeeze_void_average_x
_platon_squeeze_void_average_y
_platon_squeeze_void_average_z
_platon_squeeze_void_volume
_platon_squeeze_void_count_electrons
_platon_squeeze_void_content
1 0.001 0.250 0.091 337 76 ' '
2 -0.001 0.750 0.909 336 75 ' '
3 0.500 0.500 0.500 293 48 ' '
4 0.500 1.000 0.500 293 48 ' '
